data_7047070
loop_
_publ_author_name
'Truccolo, Giada'
'Tessari, Zeno'
'Tessarolo, Jacopo'
'Quici, Silvio'
'Armelao, Lidia'
'Rancan, Marzio'

_publ_section_title
;
 A Cu(ii) metallocycle for the reversible self-assembly of
 coordination-driven polyrotaxane-like architectures.
;
_journal_issue 35
_journal_name_full 'Dalton transactions (Cambridge, England : 2003)'
_journal_page_first 12079
_journal_page_last 12084
_journal_paper_doi 10.1039/c8dt02693a
_journal_volume 47
_journal_year 2018
_chemical_formula_moiety 'C36 H26 Cu N O4'
_chemical_formula_sum 'C36 H26 Cu N O4'
_chemical_formula_weight 600.12
_space_group_crystal_system triclinic
_space_group_IT_number 2
_space_group_name_Hall '-P 1'
_space_group_name_H-M_alt 'P -1'
_symmetry_space_group_name_Hall '-P 1'
_symmetry_space_group_name_H-M 'P -1'
_atom_sites_solution_hydrogens geom
_audit_creation_date 2018-05-07
_audit_creation_method
;
Olex2 1.2
(compiled 2018.04.26 svn.r3504 for OlexSys, GUI svn.r5492)
;
_audit_update_record
;
2018-05-18 deposited with the CCDC.
2018-07-10 downloaded from the CCDC.
;
_cell_angle_alpha 63.589(6)
_cell_angle_beta 70.337(5)
_cell_angle_gamma 76.509(5)
_cell_formula_units_Z 2
_cell_length_a 9.7072(5)
_cell_length_b 12.5827(7)
_cell_length_c 13.7631(8)
_cell_measurement_reflns_used 2833
_cell_measurement_temperature 298.8(4)
_cell_measurement_theta_max 25.6480
_cell_measurement_theta_min 3.1640
_cell_volume 1410.82(16)
_computing_cell_refinement 'CrysAlisPro 1.171.38.46 (Rigaku OD, 2015)'
_computing_data_collection 'CrysAlisPro 1.171.38.46 (Rigaku OD, 2015)'
_computing_data_reduction 'CrysAlisPro 1.171.38.46 (Rigaku OD, 2015)'
_computing_molecular_graphics 'Olex2 (Dolomanov et al., 2009)'
_computing_publication_material 'Olex2 (Dolomanov et al., 2009)'
_computing_structure_refinement 'ShelXL (Sheldrick, 2015)'
_diffrn_ambient_environment air
_diffrn_ambient_temperature 298.8(4)
_diffrn_detector 'CCD plate'
_diffrn_detector_area_resol_mean 8.0637
_diffrn_detector_type Eos
_diffrn_measured_fraction_theta_full 0.999
_diffrn_measured_fraction_theta_max 0.999
_diffrn_measurement_details
;
List of Runs (angles in degrees, time in seconds):

  # Type    Start    End  Width  t~exp~   \w     \q     \k     \f   Frames
#--------------------------------------------------------------------------
  1  \w     48.00  74.00   0.10   40.00    --   18.52 179.00-120.00  260
  2  \w     -6.00  83.00   0.10   40.00    --   18.52  38.00 120.00  890
  3  \w     37.00  95.00   0.10   40.00    --   18.52 179.00 -30.00  580
  4  \w    -41.00  63.00   0.10   40.00    --   18.52 -19.00 -90.00 1040
  5  \w    -25.00  22.00   0.10   40.00    --  -18.68 -99.00 -60.00  470
  6  \w    -21.00  21.00   0.10   40.00    --  -18.68 -99.00 120.00  420
  7  \w    -23.00   2.00   0.10   40.00    --  -18.68 -99.00-180.00  250
;
_diffrn_measurement_device 'four-circle diffractometer'
_diffrn_measurement_device_type 'Xcalibur, Eos, Gemini'
_diffrn_measurement_method '\w scans'
_diffrn_orient_matrix_type 'CrysAlisPro convention (1999,Acta A55,543-557)'
_diffrn_orient_matrix_UB_11 0.0075043000
_diffrn_orient_matrix_UB_12 0.0602854000
_diffrn_orient_matrix_UB_13 -0.0142240000
_diffrn_orient_matrix_UB_21 0.0745327000
_diffrn_orient_matrix_UB_22 -0.0075131000
_diffrn_orient_matrix_UB_23 -0.0297325000
_diffrn_orient_matrix_UB_31 -0.0216608000
_diffrn_orient_matrix_UB_32 0.0176093000
_diffrn_orient_matrix_UB_33 -0.0497933000
_diffrn_radiation_monochromator graphite
_diffrn_radiation_probe x-ray
_diffrn_radiation_type MoK\a
_diffrn_radiation_wavelength 0.71073
_diffrn_reflns_av_R_equivalents 0.0412
_diffrn_reflns_av_unetI/netI 0.0594
_diffrn_reflns_Laue_measured_fraction_full 0.999
_diffrn_reflns_Laue_measured_fraction_max 0.999
_diffrn_reflns_limit_h_max 11
_diffrn_reflns_limit_h_min -12
_diffrn_reflns_limit_k_max 15
_diffrn_reflns_limit_k_min -15
_diffrn_reflns_limit_l_max 17
_diffrn_reflns_limit_l_min -15
_diffrn_reflns_number 10586
_diffrn_reflns_point_group_measured_fraction_full 0.999
_diffrn_reflns_point_group_measured_fraction_max 0.999
_diffrn_reflns_theta_full 25.242
_diffrn_reflns_theta_max 26.372
_diffrn_reflns_theta_min 2.429
_diffrn_source 'fine-focus sealed X-ray tube'
_diffrn_source_type 'Enhance (Mo) X-ray Source'
_exptl_absorpt_coefficient_mu 0.817
_exptl_absorpt_correction_T_max 1.00000
_exptl_absorpt_correction_T_min 0.81947
_exptl_absorpt_correction_type multi-scan
_exptl_absorpt_process_details
;
CrysAlisPro 1.171.38.46 (Rigaku Oxford Diffraction, 2015)
Empirical absorption correction using spherical harmonics,
 implemented in SCALE3 ABSPACK scaling algorithm.
;
_exptl_crystal_colour 'light green'
_exptl_crystal_density_diffrn 1.413
_exptl_crystal_description needle
_exptl_crystal_F_000 620
_exptl_crystal_size_max 0.3
_exptl_crystal_size_mid 0.05
_exptl_crystal_size_min 0.01
_refine_diff_density_max 0.624
_refine_diff_density_min -0.323
_refine_diff_density_rms 0.061
_refine_ls_extinction_method none
_refine_ls_goodness_of_fit_ref 1.063
_refine_ls_hydrogen_treatment constr
_refine_ls_matrix_type full
_refine_ls_number_parameters 434
_refine_ls_number_reflns 5765
_refine_ls_number_restraints 331
_refine_ls_restrained_S_all 1.041
_refine_ls_R_factor_all 0.0915
_refine_ls_R_factor_gt 0.0657
_refine_ls_shift/su_max 0.000
_refine_ls_shift/su_mean 0.000
_refine_ls_structure_factor_coef Fsqd
_refine_ls_weighting_details 'w=1/[\s^2^(Fo^2^)+(0.0376P)^2^+1.0883P] where P=(Fo^2^+2Fc^2^)/3'
_refine_ls_weighting_scheme calc
_refine_ls_wR_factor_gt 0.1235
_refine_ls_wR_factor_ref 0.1366
_reflns_Friedel_coverage 0.000
_reflns_number_gt 4309
_reflns_number_total 5765
_reflns_threshold_expression 'I > 2\s(I)'
_cod_data_source_file c8dt02693a2.cif
_cod_data_source_block 3
_cod_depositor_comments 'Adding full bibliography for 7047069--7047074.cif.'
_cod_database_code 7047070
_shelx_shelxl_version_number 2014/7
_chemical_oxdiff_formula 'Cu O4 N C10 H10'
_chemical_oxdiff_usercomment 'CuL2bipy polirotaxano'
_shelx_space_group_comment
;
The symmetry employed for this shelxl refinement is uniquely defined
by the following loop, which should always be used as a source of
symmetry information in preference to the above space-group names.
They are only intended as comments.
;
_shelx_estimated_absorpt_t_max 0.992
_shelx_estimated_absorpt_t_min 0.792
_reflns_odcompleteness_completeness 99.90
_reflns_odcompleteness_iscentric 1
_reflns_odcompleteness_theta 26.32
_olex2_refinement_description
;
1. Fixed Uiso
 At 1.2 times of:
  All C(H) groups, All C(H,H) groups
2. Restrained distances
 C1A-C7 \\sim C7-C1B
 with sigma of 0.02
 C6B-C1B \\sim C6A-C1A \\sim C1A-C2A \\sim C2B-C1B \\sim C2A-C3A \\sim C3B-C2B
\\sim C3B-C4B \\sim C4A-C3A
 \\sim C4A-C5A \\sim C4B-C5B \\sim C5A-C6A \\sim C5B-C6B
 with sigma of 0.01
3. Restrained planarity
 C1A, C6A, C5A, C4A, C3A, C2A
 with sigma of 0.1
 C1B, C6B, C2B, C5B, C4B, C3B
 with sigma of 0.1
4. Uiso/Uaniso restraints and constraints
C1B \\sim C6B \\sim C2B \\sim C5B \\sim C4B \\sim C3B \\sim C1A \\sim C6A \\sim
C5A \\sim C4A \\sim C3A \\sim C2A: within 2A with sigma of 0.04 and sigma for
terminal atoms of 0.08
5. Rigid body (RIGU) restrains
 C1B, C6B, C2B, C5B, C4B, C3B, C1A, C6A, C5A, C4A, C3A, C2A
 with sigma for 1-2 distances of 0.004 and sigma for 1-3 distances of 0.004
6. Others
 Sof(C1B)=Sof(C6B)=Sof(H6B)=Sof(C2B)=Sof(H2B)=Sof(C5B)=Sof(H5B)=Sof(C4B)=
 Sof(H4B)=Sof(C3B)=Sof(H3B)=1-FVAR(1)
 Sof(C1A)=Sof(C6A)=Sof(H6A)=Sof(C5A)=Sof(H5A)=Sof(C4A)=Sof(H4A)=Sof(C3A)=
 Sof(H3A)=Sof(C2A)=Sof(H2A)=FVAR(1)
7.a Secondary CH2 refined with riding coordinates:
 C16(H16A,H16B)
7.b Aromatic/amide H refined with riding coordinates:
 C24(H24), C33(H33), C32(H32), C21(H21), C8(H8), C36(H36), C31(H31), C35(H35),
 C14(H14), C15(H15), C22(H22), C30(H30), C27(H27), C29(H29), C19(H19), C11(H11),
  C18(H18), C28(H28), C12(H12), C6B(H6B), C2B(H2B), C5B(H5B), C4B(H4B),
 C3B(H3B), C6A(H6A), C5A(H5A), C4A(H4A), C3A(H3A), C2A(H2A)
;
_olex2_submission_special_instructions 'No special instructions were received'
_oxdiff_exptl_absorpt_empirical_details
;
Empirical correction (ABSPACK) includes:
- Absorption correction using spherical harmonics
- Frame scaling
;
_oxdiff_exptl_absorpt_empirical_full_max 1.444
_oxdiff_exptl_absorpt_empirical_full_min 0.715

loop_
_space_group_symop_operation_xyz
'x, y, z'
'-x, -y, -z'

loop_
_atom_site_label
_atom_site_type_symbol
_atom_site_fract_x
_atom_site_fract_y
_atom_site_fract_z
_atom_site_U_iso_or_equiv
_atom_site_adp_type
_atom_site_occupancy
_atom_site_site_symmetry_order
_atom_site_calc_flag
_atom_site_refinement_flags_posn
_atom_site_refinement_flags_adp
_atom_site_refinement_flags_occupancy
_atom_site_disorder_assembly
_atom_site_disorder_group
Cu1 Cu -0.08295(5) -0.19162(4) 0.76626(4) 0.05702(17) Uani 1 1 d . . . . .
O3 O 0.8894(3) 0.2531(2) 0.3087(2) 0.0589(7) Uani 1 1 d . . . . .
O2 O -0.0162(3) -0.0353(2) 0.7049(2) 0.0592(7) Uani 1 1 d . . . . .
O4 O 1.1524(3) 0.3475(2) 0.1669(2) 0.0634(7) Uani 1 1 d . . . . .
O1 O -0.2063(3) -0.1745(2) 0.9052(2) 0.0636(7) Uani 1 1 d . . . . .
N1 N -0.2387(3) -0.1206(3) 0.6606(2) 0.0529(7) Uani 1 1 d . . . . .
C34 C -0.4452(4) -0.0260(3) 0.5331(3) 0.0475(8) Uani 1 1 d . . . . .
C23 C 0.8396(4) 0.3623(3) 0.2698(3) 0.0500(8) Uani 1 1 d . . . . .
C25 C 1.0718(4) 0.4458(3) 0.1461(3) 0.0495(8) Uani 1 1 d . . . . .
C26 C 1.1519(4) 0.5546(3) 0.0738(3) 0.0498(8) Uani 1 1 d . . . . .
C9 C -0.0518(4) 0.0379(3) 0.7530(3) 0.0535(9) Uani 1 1 d . . . . .
C24 C 0.9201(4) 0.4564(3) 0.1894(3) 0.0543(9) Uani 1 1 d . . . . .
H24 H 0.8693 0.5314 0.1628 0.065 Uiso 1 1 calc R . . . .
C20 C 0.6796(4) 0.3912(3) 0.3207(3) 0.0540(9) Uani 1 1 d . . . . .
C33 C -0.3183(4) 0.0276(3) 0.5016(3) 0.0545(9) Uani 1 1 d . . . . .
H33 H -0.2989 0.0961 0.4359 0.065 Uiso 1 1 calc R . . . .
C10 C 0.0078(4) 0.1561(3) 0.6830(3) 0.0553(9) Uani 1 1 d . . . . .
C7 C -0.2126(4) -0.0888(3) 0.9315(3) 0.0573(9) Uani 1 1 d D . . . .
C32 C -0.2218(4) -0.0204(3) 0.5670(3) 0.0543(9) Uani 1 1 d . . . . .
H32 H -0.1396 0.0192 0.5450 0.065 Uiso 1 1 calc R . . . .
C21 C 0.6196(4) 0.3414(3) 0.4355(3) 0.0594(10) Uani 1 1 d . . . . .
H21 H 0.6782 0.2877 0.4816 0.071 Uiso 1 1 calc R . . . .
C13 C 0.1410(4) 0.3699(4) 0.5444(4) 0.0662(11) Uani 1 1 d . . . . .
C8 C -0.1404(4) 0.0133(3) 0.8620(3) 0.0620(10) Uani 1 1 d . . . . .
H8 H -0.1525 0.0700 0.8910 0.074 Uiso 1 1 calc R . . . .
C36 C -0.3580(4) -0.1739(3) 0.6888(3) 0.0628(10) Uani 1 1 d . . . . .
H36 H -0.3716 -0.2451 0.7523 0.075 Uiso 1 1 calc R . . . .
C31 C 1.0880(4) 0.6623(3) 0.0105(3) 0.0623(10) Uani 1 1 d . . . . .
H31 H 0.9895 0.6698 0.0128 0.075 Uiso 1 1 calc R . . . .
C35 C -0.4619(4) -0.1302(3) 0.6296(3) 0.0615(10) Uani 1 1 d . . . . .
H35 H -0.5440 -0.1708 0.6544 0.074 Uiso 1 1 calc R . . . .
C17 C 0.3838(4) 0.4475(3) 0.4173(4) 0.0658(11) Uani 1 1 d . . . . .
C14 C 0.1040(4) 0.3062(4) 0.4987(4) 0.0686(11) Uani 1 1 d . . . . .
H14 H 0.1225 0.3345 0.4210 0.082 Uiso 1 1 calc R . . . .
C15 C 0.0400(4) 0.2008(3) 0.5667(4) 0.0626(10) Uani 1 1 d . . . . .
H15 H 0.0179 0.1589 0.5336 0.075 Uiso 1 1 calc R . . . .
C1B C -0.322(2) -0.112(2) 1.0422(14) 0.074(5) Uani 0.36(2) 1 d D U P A 2
C22 C 0.4740(4) 0.3697(4) 0.4834(4) 0.0683(11) Uani 1 1 d . . . . .
H22 H 0.4364 0.3358 0.5611 0.082 Uiso 1 1 calc R . . . .
C30 C 1.1684(5) 0.7587(4) -0.0562(4) 0.0777(13) Uani 1 1 d . . . . .
H30 H 1.1243 0.8303 -0.0996 0.093 Uiso 1 1 calc R . . . .
C27 C 1.2986(5) 0.5486(4) 0.0682(4) 0.0831(14) Uani 1 1 d . . . . .
H27 H 1.3450 0.4768 0.1094 0.100 Uiso 1 1 calc R . . . .
C16 C 0.2233(4) 0.4790(4) 0.4700(4) 0.0822(14) Uani 1 1 d . . . . .
H16A H 0.2183 0.5226 0.5144 0.099 Uiso 1 1 calc R . . . .
H16B H 0.1760 0.5308 0.4107 0.099 Uiso 1 1 calc R . . . .
C29 C 1.3118(5) 0.7502(4) -0.0591(4) 0.0830(14) Uani 1 1 d . . . . .
H29 H 1.3651 0.8161 -0.1039 0.100 Uiso 1 1 calc R . . . .
C19 C 0.5895(5) 0.4694(4) 0.2555(4) 0.0837(14) Uani 1 1 d . . . . .
H19 H 0.6273 0.5054 0.1779 0.100 Uiso 1 1 calc R . . . .
C11 C 0.0348(5) 0.2258(4) 0.7277(4) 0.0827(14) Uani 1 1 d . . . . .
H11 H 0.0075 0.2023 0.8053 0.099 Uiso 1 1 calc R . . . .
C18 C 0.4425(5) 0.4953(4) 0.3040(4) 0.0879(15) Uani 1 1 d . . . . .
H18 H 0.3827 0.5466 0.2579 0.106 Uiso 1 1 calc R . . . .
C28 C 1.3774(5) 0.6462(4) 0.0031(5) 0.0953(17) Uani 1 1 d . . . . .
H28 H 1.4752 0.6407 0.0018 0.114 Uiso 1 1 calc R . . . .
C12 C 0.1021(5) 0.3298(4) 0.6587(5) 0.0876(15) Uani 1 1 d . . . . .
H12 H 0.1211 0.3737 0.6913 0.105 Uiso 1 1 calc R . . . .
C6B C -0.428(3) -0.188(2) 1.0842(18) 0.084(5) Uani 0.36(2) 1 d D U P A 2
H6B H -0.4246 -0.2357 1.0472 0.101 Uiso 0.36(2) 1 calc R . P A 2
C2B C -0.331(3) -0.0489(19) 1.1039(15) 0.095(5) Uani 0.36(2) 1 d D U P A 2
H2B H -0.2638 0.0067 1.0753 0.114 Uiso 0.36(2) 1 calc R . P A 2
C5B C -0.537(2) -0.1961(19) 1.1802(16) 0.095(5) Uani 0.36(2) 1 d D U P A 2
H5B H -0.6120 -0.2441 1.2040 0.115 Uiso 0.36(2) 1 calc R . P A 2
C4B C -0.540(2) -0.1347(14) 1.2419(15) 0.079(5) Uani 0.36(2) 1 d D U P A 2
H4B H -0.6143 -0.1426 1.3078 0.095 Uiso 0.36(2) 1 calc R . P A 2
C3B C -0.433(3) -0.0620(17) 1.2055(15) 0.100(5) Uani 0.36(2) 1 d D U P A 2
H3B H -0.4282 -0.0227 1.2476 0.120 Uiso 0.36(2) 1 calc R . P A 2
C1A C -0.3047(12) -0.0966(10) 1.0466(7) 0.059(2) Uani 0.64(2) 1 d D U P A 1
C6A C -0.4317(12) -0.1523(11) 1.0936(9) 0.079(3) Uani 0.64(2) 1 d D U P A 1
H6A H -0.4597 -0.1818 1.0527 0.095 Uiso 0.64(2) 1 calc R . P A 1
C5A C -0.5187(12) -0.1656(11) 1.2003(8) 0.090(3) Uani 0.64(2) 1 d D U P A 1
H5A H -0.6038 -0.2041 1.2314 0.108 Uiso 0.64(2) 1 calc R . P A 1
C4A C -0.4770(13) -0.1209(9) 1.2591(8) 0.085(3) Uani 0.64(2) 1 d D U P A 1
H4A H -0.5375 -0.1250 1.3290 0.102 Uiso 0.64(2) 1 calc R . P A 1
C3A C -0.3477(16) -0.0704(8) 1.2167(7) 0.088(3) Uani 0.64(2) 1 d D U P A 1
H3A H -0.3176 -0.0452 1.2598 0.106 Uiso 0.64(2) 1 calc R . P A 1
C2A C -0.2618(14) -0.0568(9) 1.1098(7) 0.074(3) Uani 0.64(2) 1 d D U P A 1
H2A H -0.1750 -0.0208 1.0802 0.089 Uiso 0.64(2) 1 calc R . P A 1

loop_
_atom_site_aniso_label
_atom_site_aniso_U_11
_atom_site_aniso_U_22
_atom_site_aniso_U_33
_atom_site_aniso_U_23
_atom_site_aniso_U_13
_atom_site_aniso_U_12
Cu1 0.0495(3) 0.0460(3) 0.0656(3) -0.0192(2) -0.0041(2) -0.0102(2)
O3 0.0502(15) 0.0474(15) 0.0673(17) -0.0208(13) -0.0030(13) -0.0070(12)
O2 0.0560(16) 0.0489(15) 0.0628(16) -0.0235(13) 0.0047(13) -0.0155(12)
O4 0.0439(15) 0.0440(15) 0.0848(19) -0.0162(14) -0.0085(14) -0.0058(12)
O1 0.0635(17) 0.0607(17) 0.0581(16) -0.0235(14) -0.0012(13) -0.0136(14)
N1 0.0443(17) 0.0499(18) 0.0546(18) -0.0156(15) -0.0061(14) -0.0086(14)
C34 0.048(2) 0.0393(19) 0.050(2) -0.0182(16) -0.0016(16) -0.0095(16)
C23 0.048(2) 0.051(2) 0.049(2) -0.0204(18) -0.0067(17) -0.0099(17)
C25 0.051(2) 0.049(2) 0.047(2) -0.0152(17) -0.0127(17) -0.0107(17)
C26 0.048(2) 0.046(2) 0.049(2) -0.0137(17) -0.0112(17) -0.0071(16)
C9 0.043(2) 0.053(2) 0.060(2) -0.0209(19) -0.0102(18) -0.0063(17)
C24 0.052(2) 0.045(2) 0.056(2) -0.0147(18) -0.0095(18) -0.0070(17)
C20 0.050(2) 0.043(2) 0.063(2) -0.0192(18) -0.0078(19) -0.0080(17)
C33 0.049(2) 0.043(2) 0.058(2) -0.0116(17) -0.0047(18) -0.0109(17)
C10 0.047(2) 0.050(2) 0.065(2) -0.0259(19) -0.0013(18) -0.0106(17)
C7 0.051(2) 0.055(2) 0.054(2) -0.0175(19) -0.0103(18) 0.0020(18)
C32 0.043(2) 0.047(2) 0.065(2) -0.0175(19) -0.0061(18) -0.0097(17)
C21 0.051(2) 0.052(2) 0.062(2) -0.0163(19) -0.0066(19) -0.0067(18)
C13 0.038(2) 0.052(2) 0.099(3) -0.039(2) 0.004(2) -0.0030(17)
C8 0.063(3) 0.053(2) 0.063(2) -0.023(2) -0.006(2) -0.009(2)
C36 0.062(3) 0.052(2) 0.057(2) -0.0014(19) -0.012(2) -0.0200(19)
C31 0.057(2) 0.052(2) 0.068(3) -0.011(2) -0.019(2) -0.0113(19)
C35 0.055(2) 0.056(2) 0.060(2) -0.0060(19) -0.012(2) -0.0236(19)
C17 0.049(2) 0.040(2) 0.094(3) -0.022(2) -0.004(2) -0.0096(18)
C14 0.061(3) 0.058(3) 0.074(3) -0.031(2) 0.008(2) -0.010(2)
C15 0.056(2) 0.053(2) 0.075(3) -0.035(2) 0.004(2) -0.0123(19)
C1B 0.082(9) 0.057(9) 0.069(8) -0.028(7) 0.001(7) -0.007(7)
C22 0.055(2) 0.062(3) 0.068(3) -0.021(2) 0.005(2) -0.012(2)
C30 0.079(3) 0.051(2) 0.081(3) -0.001(2) -0.029(3) -0.009(2)
C27 0.059(3) 0.055(3) 0.102(4) 0.002(2) -0.025(3) -0.010(2)
C16 0.048(2) 0.052(3) 0.128(4) -0.037(3) 0.002(2) -0.007(2)
C29 0.074(3) 0.054(3) 0.088(3) -0.004(2) -0.003(3) -0.025(2)
C19 0.057(3) 0.095(4) 0.064(3) -0.007(3) -0.009(2) -0.005(3)
C11 0.091(3) 0.088(3) 0.075(3) -0.038(3) -0.003(3) -0.037(3)
C18 0.053(3) 0.082(3) 0.094(4) -0.010(3) -0.020(3) 0.002(2)
C28 0.055(3) 0.068(3) 0.127(4) -0.005(3) -0.019(3) -0.020(2)
C12 0.089(4) 0.084(3) 0.105(4) -0.052(3) -0.005(3) -0.037(3)
C6B 0.094(8) 0.070(10) 0.078(7) -0.045(7) 0.022(6) -0.024(7)
C2B 0.110(11) 0.080(8) 0.080(7) -0.041(7) 0.020(7) -0.031(9)
C5B 0.108(9) 0.084(9) 0.083(8) -0.046(7) 0.020(7) -0.031(7)
C4B 0.093(10) 0.063(8) 0.065(8) -0.030(6) 0.010(7) -0.019(7)
C3B 0.115(11) 0.092(9) 0.086(8) -0.053(7) 0.026(8) -0.039(9)
C1A 0.067(5) 0.041(4) 0.046(4) -0.011(3) -0.003(3) 0.002(3)
C6A 0.078(5) 0.074(7) 0.069(4) -0.030(4) 0.009(4) -0.019(5)
C5A 0.092(5) 0.082(7) 0.069(5) -0.028(4) 0.019(4) -0.023(5)
C4A 0.093(7) 0.066(5) 0.062(5) -0.021(4) 0.011(4) -0.004(5)
C3A 0.105(7) 0.081(5) 0.060(4) -0.027(4) -0.004(4) -0.006(5)
C2A 0.087(6) 0.063(4) 0.058(4) -0.022(3) -0.005(4) -0.010(5)

loop_
_atom_type_symbol
_atom_type_description
_atom_type_scat_dispersion_real
_atom_type_scat_dispersion_imag
_atom_type_scat_source
C C 0.0033 0.0016 'International Tables Vol C Tables 4.2.6.8 and 6.1.1.4'
H H 0.0000 0.0000 'International Tables Vol C Tables 4.2.6.8 and 6.1.1.4'
Cu Cu 0.3201 1.2651 'International Tables Vol C Tables 4.2.6.8 and 6.1.1.4'
N N 0.0061 0.0033 'International Tables Vol C Tables 4.2.6.8 and 6.1.1.4'
O O 0.0106 0.0060 'International Tables Vol C Tables 4.2.6.8 and 6.1.1.4'

loop_
_geom_angle_atom_site_label_1
_geom_angle_atom_site_label_2
_geom_angle_atom_site_label_3
_geom_angle
_geom_angle_site_symmetry_1
_geom_angle_site_symmetry_3
O3 Cu1 N1 112.44(11) 2_656 .
O2 Cu1 O3 90.87(10) . 2_656
O2 Cu1 O1 92.03(11) . .
O2 Cu1 N1 90.64(11) . .
O4 Cu1 O3 90.55(10) 2_656 2_656
O4 Cu1 O2 177.84(11) 2_656 .
O4 Cu1 O1 85.88(11) 2_656 .
O4 Cu1 N1 90.32(11) 2_656 .
O1 Cu1 O3 145.83(11) . 2_656
O1 Cu1 N1 101.57(11) . .
C23 O3 Cu1 122.3(2) . 2_656
C9 O2 Cu1 126.7(2) . .
C25 O4 Cu1 125.4(2) . 2_656
C7 O1 Cu1 126.1(3) . .
C32 N1 Cu1 122.5(2) . .
C36 N1 Cu1 121.5(3) . .
C36 N1 C32 115.9(3) . .
C33 C34 C34 121.6(4) . 2_456
C35 C34 C34 122.6(4) . 2_456
C35 C34 C33 115.8(3) . .
O3 C23 C24 126.2(3) . .
O3 C23 C20 116.1(3) . .
C24 C23 C20 117.6(3) . .
O4 C25 C26 115.3(3) . .
O4 C25 C24 124.3(3) . .
C24 C25 C26 120.3(3) . .
C31 C26 C25 123.5(3) . .
C27 C26 C25 119.2(3) . .
C27 C26 C31 117.3(4) . .
O2 C9 C10 115.4(3) . .
O2 C9 C8 124.2(3) . .
C8 C9 C10 120.4(3) . .
C23 C24 C25 124.2(3) . .
C23 C24 H24 117.9 . .
C25 C24 H24 117.9 . .
C21 C20 C23 120.7(3) . .
C19 C20 C23 121.6(4) . .
C19 C20 C21 117.7(4) . .
C34 C33 H33 119.9 . .
C32 C33 C34 120.1(3) . .
C32 C33 H33 119.9 . .
C15 C10 C9 120.0(3) . .
C15 C10 C11 116.6(4) . .
C11 C10 C9 123.4(4) . .
O1 C7 C8 125.0(4) . .
O1 C7 C1B 107.4(8) . .
O1 C7 C1A 118.2(5) . .
C8 C7 C1B 127.2(8) . .
C8 C7 C1A 116.7(5) . .
N1 C32 C33 123.9(3) . .
N1 C32 H32 118.1 . .
C33 C32 H32 118.1 . .
C20 C21 H21 119.4 . .
C20 C21 C22 121.2(4) . .
C22 C21 H21 119.4 . .
C14 C13 C16 121.0(4) . .
C12 C13 C14 117.4(4) . .
C12 C13 C16 121.5(4) . .
C9 C8 H8 117.2 . .
C7 C8 C9 125.6(4) . .
C7 C8 H8 117.2 . .
N1 C36 H36 118.1 . .
N1 C36 C35 123.8(4) . .
C35 C36 H36 118.1 . .
C26 C31 H31 119.6 . .
C30 C31 C26 120.8(4) . .
C30 C31 H31 119.6 . .
C34 C35 C36 120.4(3) . .
C34 C35 H35 119.8 . .
C36 C35 H35 119.8 . .
C22 C17 C16 120.8(4) . .
C18 C17 C22 118.0(4) . .
C18 C17 C16 121.2(4) . .
C13 C14 H14 119.5 . .
C13 C14 C15 121.0(4) . .
C15 C14 H14 119.5 . .
C10 C15 C14 121.7(4) . .
C10 C15 H15 119.1 . .
C14 C15 H15 119.1 . .
C6B C1B C7 122.8(14) . .
C6B C1B C2B 115.9(14) . .
C2B C1B C7 121.0(13) . .
C21 C22 H22 119.6 . .
C17 C22 C21 120.8(4) . .
C17 C22 H22 119.6 . .
C31 C30 H30 119.8 . .
C29 C30 C31 120.5(4) . .
C29 C30 H30 119.8 . .
C26 C27 H27 119.2 . .
C26 C27 C28 121.6(4) . .
C28 C27 H27 119.2 . .
C13 C16 C17 112.3(3) . .
C13 C16 H16A 109.1 . .
C13 C16 H16B 109.1 . .
C17 C16 H16A 109.1 . .
C17 C16 H16B 109.1 . .
H16A C16 H16B 107.9 . .
C30 C29 H29 119.9 . .
C28 C29 C30 120.2(4) . .
C28 C29 H29 119.9 . .
C20 C19 H19 119.6 . .
C20 C19 C18 120.8(4) . .
C18 C19 H19 119.6 . .
C10 C11 H11 119.5 . .
C12 C11 C10 121.0(4) . .
C12 C11 H11 119.5 . .
C17 C18 C19 121.5(4) . .
C17 C18 H18 119.2 . .
C19 C18 H18 119.2 . .
C27 C28 H28 120.2 . .
C29 C28 C27 119.6(4) . .
C29 C28 H28 120.2 . .
C13 C12 C11 122.0(4) . .
C13 C12 H12 119.0 . .
C11 C12 H12 119.0 . .
C1B C6B H6B 119.6 . .
C1B C6B C5B 120.7(15) . .
C5B C6B H6B 119.6 . .
C1B C2B H2B 117.7 . .
C1B C2B C3B 124.6(15) . .
C3B C2B H2B 117.7 . .
C6B C5B H5B 119.2 . .
C4B C5B C6B 121.7(16) . .
C4B C5B H5B 119.2 . .
C5B C4B H4B 120.4 . .
C3B C4B C5B 119.1(15) . .
C3B C4B H4B 120.4 . .
C2B C3B H3B 121.2 . .
C4B C3B C2B 117.6(15) . .
C4B C3B H3B 121.2 . .
C6A C1A C7 118.7(7) . .
C6A C1A C2A 118.7(7) . .
C2A C1A C7 122.5(7) . .
C1A C6A H6A 119.2 . .
C1A C6A C5A 121.5(8) . .
C5A C6A H6A 119.2 . .
C6A C5A H5A 120.7 . .
C4A C5A C6A 118.6(8) . .
C4A C5A H5A 120.7 . .
C5A C4A H4A 119.5 . .
C5A C4A C3A 121.1(8) . .
C3A C4A H4A 119.5 . .
C4A C3A H3A 120.0 . .
C4A C3A C2A 119.9(8) . .
C2A C3A H3A 120.0 . .
C1A C2A C3A 120.1(8) . .
C1A C2A H2A 120.0 . .
C3A C2A H2A 120.0 . .

loop_
_geom_bond_atom_site_label_1
_geom_bond_atom_site_label_2
_geom_bond_distance
_geom_bond_site_symmetry_2
Cu1 O3 1.980(2) 2_656
Cu1 O2 1.936(2) .
Cu1 O4 1.935(2) 2_656
Cu1 O1 1.961(3) .
Cu1 N1 2.212(3) .
O3 Cu1 1.980(2) 2_656
O3 C23 1.272(4) .
O2 C9 1.284(4) .
O4 Cu1 1.935(2) 2_656
O4 C25 1.268(4) .
O1 C7 1.263(4) .
N1 C32 1.336(4) .
N1 C36 1.330(5) .
C34 C34 1.479(7) 2_456
C34 C33 1.388(5) .
C34 C35 1.383(5) .
C23 C24 1.386(5) .
C23 C20 1.506(5) .
C25 C26 1.494(5) .
C25 C24 1.390(5) .
C26 C31 1.379(5) .
C26 C27 1.386(5) .
C9 C10 1.492(5) .
C9 C8 1.389(5) .
C24 H24 0.9300 .
C20 C21 1.378(5) .
C20 C19 1.371(5) .
C33 H33 0.9300 .
C33 C32 1.368(5) .
C10 C15 1.385(5) .
C10 C11 1.383(5) .
C7 C8 1.390(5) .
C7 C1B 1.481(14) .
C7 C1A 1.507(8) .
C32 H32 0.9300 .
C21 H21 0.9300 .
C21 C22 1.380(5) .
C13 C14 1.379(6) .
C13 C16 1.510(5) .
C13 C12 1.362(6) .
C8 H8 0.9300 .
C36 H36 0.9300 .
C36 C35 1.371(5) .
C31 H31 0.9300 .
C31 C30 1.376(5) .
C35 H35 0.9300 .
C17 C22 1.377(6) .
C17 C16 1.523(5) .
C17 C18 1.358(6) .
C14 H14 0.9300 .
C14 C15 1.382(5) .
C15 H15 0.9300 .
C1B C6B 1.369(7) .
C1B C2B 1.371(7) .
C22 H22 0.9300 .
C30 H30 0.9300 .
C30 C29 1.360(6) .
C27 H27 0.9300 .
C27 C28 1.376(6) .
C16 H16A 0.9700 .
C16 H16B 0.9700 .
C29 H29 0.9300 .
C29 C28 1.354(6) .
C19 H19 0.9300 .
C19 C18 1.387(6) .
C11 H11 0.9300 .
C11 C12 1.385(6) .
C18 H18 0.9300 .
C28 H28 0.9300 .
C12 H12 0.9300 .
C6B H6B 0.9300 .
C6B C5B 1.371(7) .
C2B H2B 0.9300 .
C2B C3B 1.377(7) .
C5B H5B 0.9300 .
C5B C4B 1.370(8) .
C4B H4B 0.9300 .
C4B C3B 1.365(8) .
C3B H3B 0.9300 .
C1A C6A 1.376(6) .
C1A C2A 1.381(6) .
C6A H6A 0.9300 .
C6A C5A 1.382(6) .
C5A H5A 0.9300 .
C5A C4A 1.365(7) .
C4A H4A 0.9300 .
C4A C3A 1.368(7) .
C3A H3A 0.9300 .
C3A C2A 1.380(6) .
C2A H2A 0.9300 .
